data_4079534
loop_
_publ_author_name
'Crosby, Sarah H.'
'Clarkson, Guy J.'
'Rourke, Jonathan P.'

_publ_section_title
;
 Relieving Steric Strain at Octahedral Platinum(IV): Isomerization and
 Reductive Coupling of Alkyl and Aryl Chlorides
;
_journal_issue 20
_journal_name_full Organometallics
_journal_page_first 7256
_journal_paper_doi 10.1021/om3008019
_journal_volume 31
_journal_year 2012
_chemical_formula_sum 'C31 H24 Cl9 F N P Pt'
_chemical_formula_weight 974.62
_chemical_name_systematic
; 
 ? 
;
_space_group_IT_number 2
_symmetry_cell_setting triclinic
_symmetry_space_group_name_Hall '-P 1'
_symmetry_space_group_name_H-M 'P -1'
_atom_sites_solution_hydrogens geom
_atom_sites_solution_primary direct
_atom_sites_solution_secondary difmap
_audit_creation_method SHELXL-97
_cell_angle_alpha 96.7280(10)
_cell_angle_beta 102.1180(10)
_cell_angle_gamma 115.8770(10)
_cell_formula_units_Z 2
_cell_length_a 10.32830(10)
_cell_length_b 11.1027(2)
_cell_length_c 17.3489(3)
_cell_measurement_reflns_used 30779
_cell_measurement_temperature 120(2)
_cell_measurement_theta_max 27.48
_cell_measurement_theta_min 2.91
_cell_volume 1700.07(5)
_computing_cell_refinement 'DENZO (Otwinowski & Minor, 1997) & COLLECT (Hooft, R.W.W., 1998)'
_computing_data_collection 'COLLECT (Hooft, R.W.W., 1998)'
_computing_data_reduction 'DENZO (Otwinowski & Minor, 1997) & COLLECT (Hooft, R.W.W., 1998)'
_computing_molecular_graphics 'SHELXTL (Sheldrick, 1997)'
_computing_publication_material 'SHELXTL (Sheldrick, 1997)'
_computing_structure_refinement 'SHELXL-97 (Sheldrick, 1997)'
_computing_structure_solution 'SHELXS-97 (Sheldrick, 1990)'
_diffrn_ambient_temperature 120(2)
_diffrn_detector_area_resol_mean 9.091
_diffrn_measured_fraction_theta_full 0.998
_diffrn_measured_fraction_theta_max 0.998
_diffrn_measurement_device_type 'Bruker-Nonius Roper CCD camera on \k-goniostat'
_diffrn_measurement_method '\f & \w scans'
_diffrn_radiation_monochromator graphite
_diffrn_radiation_source 'Bruker-Nonius FR591 rotating anode'
_diffrn_radiation_type MoK\a
_diffrn_radiation_wavelength 0.71073
_diffrn_reflns_av_R_equivalents 0.0390
_diffrn_reflns_av_sigmaI/netI 0.0314
_diffrn_reflns_limit_h_max 13
_diffrn_reflns_limit_h_min -13
_diffrn_reflns_limit_k_max 14
_diffrn_reflns_limit_k_min -14
_diffrn_reflns_limit_l_max 22
_diffrn_reflns_limit_l_min -22
_diffrn_reflns_number 36400
_diffrn_reflns_theta_full 27.48
_diffrn_reflns_theta_max 27.48
_diffrn_reflns_theta_min 3.22
_diffrn_standards_decay_% nil
_exptl_absorpt_coefficient_mu 4.912
_exptl_absorpt_correction_T_max 0.7456
_exptl_absorpt_correction_T_min 0.5287
_exptl_absorpt_correction_type multi-scan
_exptl_absorpt_process_details 'SADABS 2007/2 (Sheldrick, G.M., 2007)'
_exptl_crystal_colour yellow
_exptl_crystal_density_diffrn 1.904
_exptl_crystal_density_method 'not measured'
_exptl_crystal_description block
_exptl_crystal_F_000 944
_exptl_crystal_size_max 0.40
_exptl_crystal_size_mid 0.30
_exptl_crystal_size_min 0.20
_refine_diff_density_max 1.495
_refine_diff_density_min -1.474
_refine_diff_density_rms 0.116
_refine_ls_extinction_method none
_refine_ls_goodness_of_fit_ref 1.035
_refine_ls_hydrogen_treatment constr
_refine_ls_matrix_type full
_refine_ls_number_parameters 410
_refine_ls_number_reflns 7801
_refine_ls_number_restraints 58
_refine_ls_restrained_S_all 1.097
_refine_ls_R_factor_all 0.0281
_refine_ls_R_factor_gt 0.0249
_refine_ls_shift/su_max 0.001
_refine_ls_shift/su_mean 0.000
_refine_ls_structure_factor_coef Fsqd
_refine_ls_weighting_details 'calc w=1/[\s^2^(Fo^2^)+(0.0177P)^2^+4.4532P] where P=(Fo^2^+2Fc^2^)/3'
_refine_ls_weighting_scheme calc
_refine_ls_wR_factor_gt 0.0548
_refine_ls_wR_factor_ref 0.0561
_reflns_number_gt 7291
_reflns_number_total 7801
_reflns_threshold_expression >2sigma(I)
_cod_data_source_file om3008019_si_003.cif
_cod_data_source_block 3a
_cod_original_sg_symbol_H-M P-1
_cod_database_code 4079534

loop_
_symmetry_equiv_pos_as_xyz
'x, y, z'
'-x, -y, -z'

loop_
_atom_site_label
_atom_site_type_symbol
_atom_site_fract_x
_atom_site_fract_y
_atom_site_fract_z
_atom_site_U_iso_or_equiv
_atom_site_adp_type
_atom_site_occupancy
_atom_site_symmetry_multiplicity
_atom_site_calc_flag
_atom_site_refinement_flags
_atom_site_disorder_assembly
_atom_site_disorder_group
Pt1 Pt 0.471258(13) 0.019414(12) 0.237918(7) 0.01004(4) Uani 1 1 d . . .
Cl2 Cl 0.46329(9) -0.20329(8) 0.20025(5) 0.01735(16) Uani 1 1 d . . .
Cl3 Cl 0.23011(8) -0.07098(8) 0.13902(5) 0.01362(15) Uani 1 1 d . . .
Cl1 Cl 0.35542(9) -0.04680(8) 0.33771(5) 0.01531(15) Uani 1 1 d . . .
N101 N 0.5688(3) 0.0940(3) 0.15039(16) 0.0138(5) Uani 1 1 d . . .
C102 C 0.6227(4) 0.0306(4) 0.1056(2) 0.0202(7) Uani 1 1 d . . .
H10A H 0.6179 -0.0539 0.1144 0.024 Uiso 1 1 calc R . .
C103 C 0.6851(4) 0.0865(4) 0.0467(2) 0.0274(9) Uani 1 1 d . . .
H10B H 0.7243 0.0415 0.0160 0.033 Uiso 1 1 calc R . .
C104 C 0.6898(4) 0.2087(4) 0.0333(2) 0.0280(9) Uani 1 1 d . . .
H10C H 0.7303 0.2474 -0.0076 0.034 Uiso 1 1 calc R . .
C105 C 0.6351(4) 0.2736(4) 0.0798(2) 0.0215(7) Uani 1 1 d . . .
H10D H 0.6380 0.3576 0.0711 0.026 Uiso 1 1 calc R . .
C106 C 0.5755(4) 0.2159(3) 0.1396(2) 0.0152(7) Uani 1 1 d . . .
C107 C 0.5216(4) 0.2768(3) 0.1960(2) 0.0150(6) Uani 1 1 d . . .
C108 C 0.5212(4) 0.4024(4) 0.1966(2) 0.0216(7) Uani 1 1 d . . .
H10E H 0.5546 0.4517 0.1574 0.026 Uiso 1 1 calc R . .
C109 C 0.4724(4) 0.4561(4) 0.2542(2) 0.0256(8) Uani 1 1 d . . .
H10F H 0.4724 0.5419 0.2555 0.031 Uiso 1 1 calc R . .
F110 F 0.3761(3) 0.4309(2) 0.36602(15) 0.0339(6) Uani 1 1 d . . .
C110 C 0.4242(4) 0.3801(4) 0.3089(2) 0.0214(7) Uani 1 1 d . . .
C111 C 0.4202(4) 0.2543(3) 0.3104(2) 0.0160(7) Uani 1 1 d . . .
H11A H 0.3840 0.2048 0.3490 0.019 Uiso 1 1 calc R . .
C112 C 0.4709(3) 0.2034(3) 0.2535(2) 0.0127(6) Uani 1 1 d . . .
P201 P 0.70113(9) 0.10795(8) 0.33555(5) 0.01205(16) Uani 1 1 d . . .
C202 C 0.7481(5) 0.2744(4) 0.3964(2) 0.0233(7) Uani 1 1 d U . .
C203 C 0.8343(6) 0.3988(5) 0.3802(3) 0.0432(8) Uani 1 1 d U . .
H20A H 0.8794 0.4009 0.3376 0.052 Uiso 1 1 calc R . .
C204 C 0.8557(6) 0.5211(5) 0.4256(3) 0.0483(8) Uani 1 1 d U . .
H20B H 0.9157 0.6063 0.4141 0.058 Uiso 1 1 calc R . .
C205 C 0.7902(6) 0.5192(5) 0.4873(3) 0.0430(8) Uani 1 1 d U . .
H20C H 0.8042 0.6028 0.5180 0.052 Uiso 1 1 calc R . .
C206 C 0.7052(5) 0.3969(4) 0.5040(3) 0.0351(8) Uani 1 1 d U . .
H20D H 0.6611 0.3958 0.5470 0.042 Uiso 1 1 calc R . .
C207 C 0.6825(4) 0.2736(4) 0.4586(2) 0.0277(9) Uani 1 1 d . . .
H20E H 0.6220 0.1888 0.4702 0.033 Uiso 1 1 calc R . .
C208 C 0.8455(3) 0.1193(3) 0.2877(2) 0.0144(6) Uani 1 1 d . . .
C209 C 0.9069(5) 0.2192(4) 0.2444(3) 0.0306(9) Uani 1 1 d U . .
H20F H 0.8766 0.2885 0.2418 0.037 Uiso 1 1 calc R . .
C210 C 1.0108(5) 0.2183(4) 0.2055(3) 0.0340(10) Uani 1 1 d U . .
H21A H 1.0526 0.2872 0.1771 0.041 Uiso 1 1 calc R . .
C211 C 1.0536(4) 0.1157(4) 0.2084(2) 0.0231(8) Uani 1 1 d . . .
H21B H 1.1278 0.1165 0.1837 0.028 Uiso 1 1 calc R . .
C212 C 0.9888(5) 0.0134(4) 0.2467(2) 0.0256(8) Uani 1 1 d . . .
H21C H 1.0153 -0.0585 0.2466 0.031 Uiso 1 1 calc R . .
C213 C 0.8847(4) 0.0143(4) 0.2858(2) 0.0220(8) Uani 1 1 d . . .
H21D H 0.8397 -0.0577 0.3116 0.026 Uiso 1 1 calc R . .
C214 C 0.7188(4) 0.0115(3) 0.4115(2) 0.0159(7) Uani 1 1 d . . .
C215 C 0.8406(4) 0.0851(4) 0.4811(2) 0.0193(7) Uani 1 1 d . . .
H21E H 0.9030 0.1810 0.4881 0.023 Uiso 1 1 calc R . .
C216 C 0.8717(4) 0.0197(4) 0.5401(2) 0.0233(8) Uani 1 1 d . . .
H21F H 0.9537 0.0713 0.5878 0.028 Uiso 1 1 calc R . .
C217 C 0.7840(4) -0.1199(4) 0.5298(2) 0.0231(8) Uani 1 1 d . . .
H21G H 0.8059 -0.1648 0.5702 0.028 Uiso 1 1 calc R . .
C218 C 0.6640(4) -0.1944(4) 0.4607(2) 0.0268(8) Uani 1 1 d . . .
H21H H 0.6046 -0.2909 0.4533 0.032 Uiso 1 1 calc R . .
C219 C 0.6291(4) -0.1296(4) 0.4015(2) 0.0233(8) Uani 1 1 d . . .
H21I H 0.5448 -0.1812 0.3548 0.028 Uiso 1 1 calc R . .
C300 C -0.1982(4) -0.2858(4) 0.0350(3) 0.0305(9) Uani 1 1 d . . .
H30A H -0.1025 -0.2641 0.0761 0.037 Uiso 1 1 calc R . .
Cl31 Cl -0.33126(12) -0.29203(12) 0.08612(7) 0.0394(3) Uani 1 1 d . . .
Cl32 Cl -0.26354(14) -0.44608(12) -0.03218(8) 0.0449(3) Uani 1 1 d . . .
Cl33 Cl -0.16157(14) -0.15552(11) -0.01833(7) 0.0429(3) Uani 1 1 d . . .
C400 C 0.0883(4) -0.3621(4) 0.2172(3) 0.0295(9) Uani 0.847(8) 1 d PD A 1
H40A H 0.1638 -0.2654 0.2205 0.035 Uiso 0.847(8) 1 calc PR A 1
Cl41 Cl -0.0739(3) -0.3615(4) 0.2334(2) 0.0375(6) Uani 0.847(8) 1 d P A 1
Cl42 Cl 0.17042(15) -0.42770(18) 0.28696(16) 0.0405(8) Uani 0.847(8) 1 d P A 1
Cl43 Cl 0.03531(18) -0.46351(18) 0.11633(17) 0.0414(5) Uani 0.847(8) 1 d P A 1
C40A C 0.0883(4) -0.3621(4) 0.2172(3) 0.0295(9) Uani 0.153(8) 1 d P A 2
H40B H 0.1654 -0.2726 0.2112 0.035 Uiso 0.153(8) 1 calc PR A 2
Cl4A Cl -0.056(2) -0.342(2) 0.2511(12) 0.043(5) Uiso 0.153(8) 1 d PD A 2
Cl4B Cl 0.1510(10) -0.3970(9) 0.3190(6) 0.031(2) Uiso 0.153(8) 1 d PD A 2
Cl4C Cl 0.0445(14) -0.4850(12) 0.1437(8) 0.047(3) Uiso 0.153(8) 1 d PD A 2

loop_
_atom_site_aniso_label
_atom_site_aniso_U_11
_atom_site_aniso_U_22
_atom_site_aniso_U_33
_atom_site_aniso_U_23
_atom_site_aniso_U_13
_atom_site_aniso_U_12
Pt1 0.00877(6) 0.01080(6) 0.01069(6) 0.00163(4) 0.00431(4) 0.00434(5)
Cl2 0.0174(4) 0.0140(4) 0.0215(4) 0.0016(3) 0.0073(3) 0.0081(3)
Cl3 0.0104(3) 0.0162(4) 0.0128(4) 0.0024(3) 0.0039(3) 0.0051(3)
Cl1 0.0151(4) 0.0175(4) 0.0139(4) 0.0048(3) 0.0080(3) 0.0062(3)
N101 0.0096(13) 0.0149(14) 0.0132(13) 0.0027(11) 0.0059(11) 0.0017(11)
C102 0.0182(17) 0.0196(18) 0.0185(17) -0.0006(14) 0.0111(14) 0.0040(14)
C103 0.028(2) 0.027(2) 0.0221(19) -0.0005(16) 0.0177(16) 0.0052(17)
C104 0.026(2) 0.027(2) 0.0200(19) 0.0040(16) 0.0145(16) 0.0005(16)
C105 0.0194(17) 0.0192(18) 0.0182(17) 0.0060(14) 0.0054(14) 0.0021(15)
C106 0.0109(15) 0.0166(16) 0.0143(16) 0.0053(13) 0.0040(12) 0.0027(13)
C107 0.0126(15) 0.0159(16) 0.0146(16) 0.0038(13) 0.0028(13) 0.0056(13)
C108 0.0199(18) 0.0223(18) 0.0229(18) 0.0098(15) 0.0037(15) 0.0104(15)
C109 0.030(2) 0.0187(18) 0.033(2) 0.0064(16) 0.0074(17) 0.0166(16)
F110 0.0468(15) 0.0325(13) 0.0378(14) 0.0039(11) 0.0200(12) 0.0297(12)
C110 0.0231(18) 0.0226(18) 0.0228(18) 0.0007(15) 0.0062(15) 0.0160(16)
C111 0.0152(16) 0.0180(17) 0.0174(16) 0.0033(13) 0.0060(13) 0.0100(14)
C112 0.0096(14) 0.0112(15) 0.0161(16) 0.0013(12) 0.0010(12) 0.0056(12)
P201 0.0103(4) 0.0107(4) 0.0137(4) 0.0009(3) 0.0019(3) 0.0049(3)
C202 0.0366(17) 0.0216(13) 0.0181(14) 0.0034(12) 0.0042(13) 0.0213(13)
C203 0.0674(17) 0.0253(13) 0.0253(14) 0.0037(11) 0.0112(13) 0.0137(13)
C204 0.0632(15) 0.0294(12) 0.0356(13) 0.0031(11) 0.0092(11) 0.0249(11)
C205 0.0614(16) 0.0306(13) 0.0330(14) -0.0026(12) 0.0020(12) 0.0260(13)
C206 0.0646(18) 0.0334(16) 0.0291(16) -0.0067(13) 0.0039(14) 0.0285(14)
C207 0.0187(18) 0.024(2) 0.035(2) -0.0072(17) 0.0074(16) 0.0094(16)
C208 0.0081(14) 0.0162(16) 0.0163(16) 0.0008(13) 0.0014(12) 0.0053(13)
C209 0.0275(19) 0.0226(18) 0.052(2) 0.0124(16) 0.0232(17) 0.0144(15)
C210 0.0299(19) 0.0268(19) 0.054(2) 0.0154(17) 0.0274(18) 0.0130(16)
C211 0.0133(16) 0.030(2) 0.0264(19) 0.0028(16) 0.0068(15) 0.0106(15)
C212 0.040(2) 0.034(2) 0.0232(19) 0.0119(17) 0.0157(17) 0.030(2)
C213 0.035(2) 0.0240(19) 0.0186(17) 0.0101(15) 0.0132(16) 0.0202(17)
C214 0.0152(16) 0.0181(17) 0.0169(16) 0.0052(13) 0.0063(13) 0.0091(14)
C215 0.0193(17) 0.0203(18) 0.0172(17) 0.0041(14) 0.0043(14) 0.0089(15)
C216 0.0236(19) 0.031(2) 0.0146(17) 0.0045(15) 0.0023(14) 0.0137(16)
C217 0.028(2) 0.033(2) 0.0232(19) 0.0164(16) 0.0139(16) 0.0221(17)
C218 0.026(2) 0.0208(19) 0.036(2) 0.0133(17) 0.0100(17) 0.0107(16)
C219 0.0193(18) 0.0191(18) 0.027(2) 0.0061(15) -0.0004(15) 0.0079(15)
C300 0.0204(19) 0.038(2) 0.034(2) 0.0185(19) 0.0087(17) 0.0117(17)
Cl31 0.0315(5) 0.0485(7) 0.0531(7) 0.0324(6) 0.0227(5) 0.0223(5)
Cl32 0.0519(7) 0.0363(6) 0.0543(7) 0.0214(5) 0.0149(6) 0.0253(5)
Cl33 0.0502(7) 0.0314(6) 0.0457(6) 0.0227(5) 0.0233(5) 0.0106(5)
C400 0.0224(19) 0.0197(19) 0.041(2) 0.0116(17) 0.0012(17) 0.0076(16)
Cl41 0.0304(9) 0.0423(13) 0.0418(15) 0.0163(13) 0.0123(11) 0.0167(9)
Cl42 0.0238(7) 0.0288(8) 0.0603(14) 0.0274(9) -0.0011(7) 0.0068(5)
Cl43 0.0371(8) 0.0263(8) 0.0454(12) -0.0035(7) 0.0012(7) 0.0096(6)
C40A 0.0224(19) 0.0197(19) 0.041(2) 0.0116(17) 0.0012(17) 0.0076(16)

loop_
_atom_type_symbol
_atom_type_description
_atom_type_scat_dispersion_real
_atom_type_scat_dispersion_imag
_atom_type_scat_source
C C 0.0033 0.0016 'International Tables Vol C Tables 4.2.6.8 and 6.1.1.4'
H H 0.0000 0.0000 'International Tables Vol C Tables 4.2.6.8 and 6.1.1.4'
N N 0.0061 0.0033 'International Tables Vol C Tables 4.2.6.8 and 6.1.1.4'
F F 0.0171 0.0103 'International Tables Vol C Tables 4.2.6.8 and 6.1.1.4'
P P 0.1023 0.0942 'International Tables Vol C Tables 4.2.6.8 and 6.1.1.4'
Cl Cl 0.1484 0.1585 'International Tables Vol C Tables 4.2.6.8 and 6.1.1.4'
Pt Pt -1.7033 8.3905 'International Tables Vol C Tables 4.2.6.8 and 6.1.1.4'

loop_
_geom_angle_atom_site_label_1
_geom_angle_atom_site_label_2
_geom_angle_atom_site_label_3
_geom_angle
C112 Pt1 N101 80.90(12)
C112 Pt1 P201 92.79(9)
N101 Pt1 P201 92.98(8)
C112 Pt1 Cl1 93.48(9)
N101 Pt1 Cl1 174.27(8)
P201 Pt1 Cl1 88.36(3)
C112 Pt1 Cl3 86.50(9)
N101 Pt1 Cl3 88.10(8)
P201 Pt1 Cl3 178.60(3)
Cl1 Pt1 Cl3 90.47(3)
C112 Pt1 Cl2 172.53(9)
N101 Pt1 Cl2 93.27(8)
P201 Pt1 Cl2 92.17(3)
Cl1 Pt1 Cl2 92.24(3)
Cl3 Pt1 Cl2 88.65(3)
C102 N101 C106 120.7(3)
C102 N101 Pt1 124.4(2)
C106 N101 Pt1 114.9(2)
N101 C102 C103 121.1(3)
N101 C102 H10A 119.5
C103 C102 H10A 119.5
C102 C103 C104 119.2(3)
C102 C103 H10B 120.4
C104 C103 H10B 120.4
C105 C104 C103 119.4(3)
C105 C104 H10C 120.3
C103 C104 H10C 120.3
C104 C105 C106 119.9(3)
C104 C105 H10D 120.0
C106 C105 H10D 120.0
N101 C106 C105 119.6(3)
N101 C106 C107 114.6(3)
C105 C106 C107 125.8(3)
C108 C107 C112 119.7(3)
C108 C107 C106 123.9(3)
C112 C107 C106 116.4(3)
C109 C108 C107 120.6(3)
C109 C108 H10E 119.7
C107 C108 H10E 119.7
C110 C109 C108 117.3(3)
C110 C109 H10F 121.3
C108 C109 H10F 121.3
F110 C110 C109 118.3(3)
F110 C110 C111 117.2(3)
C109 C110 C111 124.5(3)
C110 C111 C112 117.4(3)
C110 C111 H11A 121.3
C112 C111 H11A 121.3
C111 C112 C107 120.5(3)
C111 C112 Pt1 126.4(3)
C107 C112 Pt1 112.9(2)
C202 P201 C208 111.84(17)
C202 P201 C214 103.07(16)
C208 P201 C214 103.51(15)
C202 P201 Pt1 110.08(12)
C208 P201 Pt1 110.02(11)
C214 P201 Pt1 118.06(11)
C203 C202 C207 118.8(4)
C203 C202 P201 123.9(3)
C207 C202 P201 117.1(3)
C202 C203 C204 120.6(5)
C202 C203 H20A 119.7
C204 C203 H20A 119.7
C205 C204 C203 120.2(5)
C205 C204 H20B 119.9
C203 C204 H20B 119.9
C206 C205 C204 119.8(4)
C206 C205 H20C 120.1
C204 C205 H20C 120.1
C205 C206 C207 120.5(4)
C205 C206 H20D 119.8
C207 C206 H20D 119.8
C202 C207 C206 120.2(4)
C202 C207 H20E 119.9
C206 C207 H20E 119.9
C213 C208 C209 118.0(3)
C213 C208 P201 118.0(3)
C209 C208 P201 123.6(3)
C210 C209 C208 121.0(4)
C210 C209 H20F 119.5
C208 C209 H20F 119.5
C209 C210 C211 119.5(4)
C209 C210 H21A 120.2
C211 C210 H21A 120.2
C212 C211 C210 120.1(3)
C212 C211 H21B 120.0
C210 C211 H21B 120.0
C211 C212 C213 120.4(3)
C211 C212 H21C 119.8
C213 C212 H21C 119.8
C208 C213 C212 120.8(3)
C208 C213 H21D 119.6
C212 C213 H21D 119.6
C215 C214 C219 119.1(3)
C215 C214 P201 115.7(3)
C219 C214 P201 125.0(3)
C216 C215 C214 120.7(3)
C216 C215 H21E 119.7
C214 C215 H21E 119.7
C217 C216 C215 120.2(3)
C217 C216 H21F 119.9
C215 C216 H21F 119.9
C216 C217 C218 119.7(3)
C216 C217 H21G 120.1
C218 C217 H21G 120.1
C217 C218 C219 120.8(4)
C217 C218 H21H 119.6
C219 C218 H21H 119.6
C218 C219 C214 119.5(3)
C218 C219 H21I 120.3
C214 C219 H21I 120.3
Cl33 C300 Cl32 110.1(2)
Cl33 C300 Cl31 109.9(2)
Cl32 C300 Cl31 110.8(2)
Cl33 C300 H30A 108.6
Cl32 C300 H30A 108.6
Cl31 C300 H30A 108.6
Cl42 C400 Cl41 113.6(3)
Cl42 C400 Cl43 109.8(2)
Cl41 C400 Cl43 107.5(2)
Cl42 C400 H40A 108.6
Cl41 C400 H40A 108.6
Cl43 C400 H40A 108.6

loop_
_geom_bond_atom_site_label_1
_geom_bond_atom_site_label_2
_geom_bond_distance
Pt1 C112 2.031(3)
Pt1 N101 2.053(3)
Pt1 P201 2.3144(8)
Pt1 Cl1 2.3171(8)
Pt1 Cl3 2.4031(7)
Pt1 Cl2 2.4431(8)
N101 C102 1.343(4)
N101 C106 1.361(4)
C102 C103 1.385(5)
C102 H10A 0.9500
C103 C104 1.386(6)
C103 H10B 0.9500
C104 C105 1.378(5)
C104 H10C 0.9500
C105 C106 1.395(5)
C105 H10D 0.9500
C106 C107 1.460(5)
C107 C108 1.394(5)
C107 C112 1.404(5)
C108 C109 1.394(5)
C108 H10E 0.9500
C109 C110 1.372(5)
C109 H10F 0.9500
F110 C110 1.366(4)
C110 C111 1.382(5)
C111 C112 1.383(4)
C111 H11A 0.9500
P201 C202 1.819(4)
P201 C208 1.820(3)
P201 C214 1.821(3)
C202 C203 1.379(6)
C202 C207 1.389(5)
C203 C204 1.388(6)
C203 H20A 0.9500
C204 C205 1.379(7)
C204 H20B 0.9500
C205 C206 1.362(7)
C205 H20C 0.9500
C206 C207 1.393(5)
C206 H20D 0.9500
C207 H20E 0.9500
C208 C213 1.389(5)
C208 C209 1.406(5)
C209 C210 1.385(5)
C209 H20F 0.9500
C210 C211 1.393(6)
C210 H21A 0.9500
C211 C212 1.372(5)
C211 H21B 0.9500
C212 C213 1.390(5)
C212 H21C 0.9500
C213 H21D 0.9500
C214 C215 1.393(5)
C214 C219 1.395(5)
C215 C216 1.385(5)
C215 H21E 0.9500
C216 C217 1.377(5)
C216 H21F 0.9500
C217 C218 1.381(6)
C217 H21G 0.9500
C218 C219 1.395(5)
C218 H21H 0.9500
C219 H21I 0.9500
C300 Cl33 1.753(4)
C300 Cl32 1.765(5)
C300 Cl31 1.767(4)
C300 H30A 1.0000
C400 Cl42 1.740(4)
C400 Cl41 1.758(5)
C400 Cl43 1.797(5)
C400 H40A 1.0000

loop_
_geom_hbond_atom_site_label_D
_geom_hbond_atom_site_label_H
_geom_hbond_atom_site_label_A
_geom_hbond_distance_DH
_geom_hbond_distance_HA
_geom_hbond_distance_DA
_geom_hbond_angle_DHA
_geom_hbond_site_symmetry_A
C300 H30A Cl3 1.00 3.01 3.866(4) 144.7 .
C400 H40A Cl1 1.00 2.63 3.416(4) 135.8 .
C400 H40A Cl3 1.00 2.64 3.488(4) 142.8 .
C206 H20D F110 0.95 2.52 3.261(5) 135.1 2_666
